data_7201154
loop_
_publ_author_name
'Nauha, Elisa'
'Saxell, Heidi'
'Nissinen, Maija'
'Kolehmainen, Erkki'
'Sch\"afer, Ansgar'
'Schlecker, Rainer'

_publ_section_title
;
 Polymorphism and versatile solvate formation of thiophanate-methyl
;
_journal_issue 11
_journal_name_full CrystEngComm
_journal_page_first 2536
_journal_paper_doi 10.1039/b905511h
_journal_volume 11
_journal_year 2009
_chemical_formula_moiety 'C12 H14 N4 O4 S2'
_chemical_formula_sum 'C12 H14 N4 O4 S2'
_chemical_formula_weight 342.39
_chemical_name_common thiophanate-methyl
_chemical_name_systematic
;
?
;
_space_group_IT_number 14
_symmetry_cell_setting monoclinic
_symmetry_space_group_name_Hall '-P 2ybc'
_symmetry_space_group_name_H-M 'P 1 21/c 1'
_atom_sites_solution_hydrogens geom
_atom_sites_solution_primary direct
_atom_sites_solution_secondary difmap
_audit_creation_method SHELXL-97
_cell_angle_alpha 90.00
_cell_angle_beta 107.48(3)
_cell_angle_gamma 90.00
_cell_formula_units_Z 4
_cell_length_a 8.9524(18)
_cell_length_b 20.073(4)
_cell_length_c 8.9959(18)
_cell_measurement_temperature 173(2)
_cell_volume 1541.9(6)
_computing_cell_refinement Denzo
_computing_data_collection 'Collect (Bruker AXS, 2004)'
_computing_data_reduction Denzo
_computing_structure_refinement 'SHELXL-97 (Sheldrick, 1997)'
_computing_structure_solution 'SHELXS-97 (Sheldrick, 1990)'
_diffrn_ambient_temperature 173(2)
_diffrn_measured_fraction_theta_full 0.970
_diffrn_measured_fraction_theta_max 0.970
_diffrn_measurement_device_type 'Nonius Kappa CCD Apex II detector'
_diffrn_measurement_method 'psi and omega scan'
_diffrn_radiation_monochromator graphite
_diffrn_radiation_source 'fine-focus sealed tube'
_diffrn_radiation_type CuK\a
_diffrn_radiation_wavelength 1.54178
_diffrn_reflns_av_R_equivalents 0.0000
_diffrn_reflns_av_sigmaI/netI 0.0281
_diffrn_reflns_limit_h_max 10
_diffrn_reflns_limit_h_min 0
_diffrn_reflns_limit_k_max 23
_diffrn_reflns_limit_k_min 0
_diffrn_reflns_limit_l_max 10
_diffrn_reflns_limit_l_min -10
_diffrn_reflns_number 2657
_diffrn_reflns_theta_full 66.82
_diffrn_reflns_theta_max 66.82
_diffrn_reflns_theta_min 4.41
_exptl_absorpt_coefficient_mu 3.356
_exptl_absorpt_correction_T_max 0.6889
_exptl_absorpt_correction_T_min 0.5834
_exptl_absorpt_correction_type empirical
_exptl_absorpt_process_details
;
Denzo (Otwinowski, Borek, Majewski & Minor,2003)
;
_exptl_crystal_colour colorless
_exptl_crystal_density_diffrn 1.475
_exptl_crystal_density_method 'not measured'
_exptl_crystal_description block
_exptl_crystal_F_000 712
_exptl_crystal_size_max 0.18
_exptl_crystal_size_mid 0.16
_exptl_crystal_size_min 0.12
_refine_diff_density_max 0.288
_refine_diff_density_min -0.238
_refine_diff_density_rms 0.057
_refine_ls_extinction_method none
_refine_ls_goodness_of_fit_ref 1.059
_refine_ls_hydrogen_treatment mixed
_refine_ls_matrix_type full
_refine_ls_number_parameters 213
_refine_ls_number_reflns 2657
_refine_ls_number_restraints 4
_refine_ls_restrained_S_all 1.059
_refine_ls_R_factor_all 0.0467
_refine_ls_R_factor_gt 0.0415
_refine_ls_shift/su_max 0.001
_refine_ls_shift/su_mean 0.000
_refine_ls_structure_factor_coef Fsqd
_refine_ls_weighting_details 'calc w=1/[\s^2^(Fo^2^)+(0.0614P)^2^+1.0354P] where P=(Fo^2^+2Fc^2^)/3'
_refine_ls_weighting_scheme calc
_refine_ls_wR_factor_gt 0.1078
_refine_ls_wR_factor_ref 0.1125
_reflns_number_gt 2371
_reflns_number_total 2657
_reflns_threshold_expression >2sigma(I)
_cod_data_source_file b905511h.txt
_cod_data_source_block TM_formII
_cod_original_cell_volume 1541.9(5)
_cod_original_sg_symbol_H-M p2(1)/c
_cod_database_code 7201154

loop_
_symmetry_equiv_pos_as_xyz
'x, y, z'
'-x, y+1/2, -z+1/2'
'-x, -y, -z'
'x, -y-1/2, z-1/2'

loop_
_atom_site_label
_atom_site_type_symbol
_atom_site_fract_x
_atom_site_fract_y
_atom_site_fract_z
_atom_site_U_iso_or_equiv
_atom_site_adp_type
_atom_site_occupancy
_atom_site_symmetry_multiplicity
_atom_site_calc_flag
_atom_site_refinement_flags
_atom_site_disorder_assembly
_atom_site_disorder_group
S2 S 0.22538(7) 0.63460(3) 0.25773(7) 0.0372(2) Uani 1 1 d . . .
S1 S -0.57951(7) 0.67693(3) -0.12234(7) 0.0372(2) Uani 1 1 d . . .
N1 N -0.4737(2) 0.78949(9) 0.0216(2) 0.0328(4) Uani 1 1 d D . .
H1 H -0.557(2) 0.8075(13) -0.046(3) 0.039 Uiso 1 1 d D . .
N2 N -0.3321(2) 0.69565(9) 0.1256(2) 0.0312(4) Uani 1 1 d D . .
H2 H -0.269(3) 0.7245(12) 0.190(3) 0.037 Uiso 1 1 d D . .
N3 N -0.0562(2) 0.66903(9) 0.0672(2) 0.0291(4) Uani 1 1 d D . .
H3 H -0.115(3) 0.7005(11) 0.006(3) 0.035 Uiso 1 1 d D . .
N4 N 0.1351(2) 0.74940(10) 0.1186(2) 0.0336(4) Uani 1 1 d D . .
H4 H 0.228(2) 0.7604(14) 0.181(3) 0.040 Uiso 1 1 d D . .
O1 O -0.2590(2) 0.82140(8) 0.2232(2) 0.0418(4) Uani 1 1 d . . .
O2 O -0.4331(2) 0.89618(8) 0.0825(2) 0.0387(4) Uani 1 1 d . . .
O3 O -0.0908(2) 0.79289(8) -0.0485(2) 0.0406(4) Uani 1 1 d . . .
O4 O 0.1064(2) 0.85820(8) 0.0906(2) 0.0417(4) Uani 1 1 d . . .
C1 C -0.3494(3) 0.94835(13) 0.1849(3) 0.0455(6) Uani 1 1 d . . .
H1A H -0.3595 0.9417 0.2894 0.068 Uiso 1 1 calc R . .
H1B H -0.3935 0.9917 0.1445 0.068 Uiso 1 1 calc R . .
H1C H -0.2385 0.9469 0.1903 0.068 Uiso 1 1 calc R . .
C2 C -0.3771(3) 0.83477(12) 0.1205(3) 0.0335(5) Uani 1 1 d . . .
C3 C -0.4537(3) 0.72156(11) 0.0166(3) 0.0289(5) Uani 1 1 d . . .
C4 C -0.2846(3) 0.62758(11) 0.1256(3) 0.0288(5) Uani 1 1 d . . .
C5 C -0.3754(3) 0.57580(12) 0.1540(3) 0.0365(5) Uani 1 1 d . . .
H5 H -0.4716 0.5851 0.1741 0.044 Uiso 1 1 calc R . .
C6 C -0.3251(3) 0.51066(12) 0.1528(3) 0.0375(6) Uani 1 1 d . . .
H6 H -0.3876 0.4751 0.1708 0.045 Uiso 1 1 calc R . .
C7 C -0.1844(3) 0.49723(11) 0.1256(3) 0.0340(5) Uani 1 1 d . . .
H7 H -0.1508 0.4524 0.1242 0.041 Uiso 1 1 calc R . .
C8 C -0.0916(3) 0.54873(10) 0.1001(3) 0.0303(5) Uani 1 1 d . . .
H8 H 0.0060 0.5392 0.0831 0.036 Uiso 1 1 calc R . .
C9 C -0.1419(2) 0.61423(10) 0.0996(2) 0.0264(5) Uani 1 1 d . . .
C10 C 0.0927(3) 0.68493(11) 0.1411(3) 0.0280(5) Uani 1 1 d . . .
C11 C 0.0375(3) 0.80002(11) 0.0442(3) 0.0321(5) Uani 1 1 d . . .
C12 C 0.0190(4) 0.91646(12) 0.0198(3) 0.0455(7) Uani 1 1 d . . .
H12A H -0.0006 0.9147 -0.0933 0.068 Uiso 1 1 calc R . .
H12B H 0.0793 0.9566 0.0616 0.068 Uiso 1 1 calc R . .
H12C H -0.0811 0.9176 0.0432 0.068 Uiso 1 1 calc R . .

loop_
_atom_site_aniso_label
_atom_site_aniso_U_11
_atom_site_aniso_U_22
_atom_site_aniso_U_33
_atom_site_aniso_U_23
_atom_site_aniso_U_13
_atom_site_aniso_U_12
S2 0.0273(3) 0.0256(3) 0.0494(4) 0.0055(2) -0.0026(3) -0.0003(2)
S1 0.0350(3) 0.0265(3) 0.0389(3) -0.0025(2) -0.0058(3) 0.0025(2)
N1 0.0301(10) 0.0266(10) 0.0341(10) -0.0035(8) -0.0019(8) 0.0059(8)
N2 0.0268(10) 0.0237(9) 0.0362(11) -0.0030(8) -0.0011(8) 0.0024(8)
N3 0.0271(9) 0.0228(9) 0.0313(10) 0.0026(8) -0.0005(8) -0.0010(7)
N4 0.0298(10) 0.0258(10) 0.0378(11) 0.0039(8) -0.0011(8) -0.0049(8)
O1 0.0360(9) 0.0317(9) 0.0455(10) -0.0078(7) -0.0059(8) 0.0056(7)
O2 0.0429(10) 0.0255(8) 0.0400(9) -0.0040(7) 0.0009(8) 0.0045(7)
O3 0.0404(10) 0.0283(8) 0.0403(9) 0.0062(7) -0.0072(8) -0.0027(7)
O4 0.0527(11) 0.0241(8) 0.0361(9) 0.0032(7) -0.0049(8) -0.0056(7)
C1 0.0486(15) 0.0298(13) 0.0526(16) -0.0118(11) 0.0067(13) 0.0003(11)
C2 0.0331(12) 0.0300(12) 0.0336(12) -0.0047(10) 0.0042(10) 0.0052(10)
C3 0.0248(11) 0.0260(11) 0.0333(11) 0.0005(9) 0.0050(9) 0.0047(9)
C4 0.0266(11) 0.0251(11) 0.0289(11) 0.0005(9) -0.0007(9) 0.0024(9)
C5 0.0291(12) 0.0344(13) 0.0432(14) 0.0056(10) 0.0065(10) 0.0002(10)
C6 0.0364(13) 0.0283(12) 0.0431(14) 0.0054(10) 0.0048(11) -0.0066(10)
C7 0.0387(13) 0.0217(11) 0.0353(12) 0.0013(9) 0.0016(10) 0.0009(9)
C8 0.0321(12) 0.0241(11) 0.0309(11) -0.0031(9) 0.0037(9) 0.0002(9)
C9 0.0272(11) 0.0226(10) 0.0241(10) -0.0015(8) -0.0002(8) -0.0024(8)
C10 0.0283(11) 0.0236(10) 0.0306(11) -0.0011(9) 0.0067(9) -0.0020(9)
C11 0.0401(13) 0.0247(11) 0.0276(11) 0.0021(9) 0.0042(10) -0.0036(10)
C12 0.0696(19) 0.0231(12) 0.0374(14) 0.0021(10) 0.0062(13) 0.0021(12)

loop_
_atom_type_symbol
_atom_type_description
_atom_type_scat_dispersion_real
_atom_type_scat_dispersion_imag
_atom_type_scat_source
C C 0.0181 0.0091 'International Tables Vol C Tables 4.2.6.8 and 6.1.1.4'
H H 0.0000 0.0000 'International Tables Vol C Tables 4.2.6.8 and 6.1.1.4'
N N 0.0311 0.0180 'International Tables Vol C Tables 4.2.6.8 and 6.1.1.4'
O O 0.0492 0.0322 'International Tables Vol C Tables 4.2.6.8 and 6.1.1.4'
S S 0.3331 0.5567 'International Tables Vol C Tables 4.2.6.8 and 6.1.1.4'

loop_
_geom_angle_atom_site_label_1
_geom_angle_atom_site_label_2
_geom_angle_atom_site_label_3
_geom_angle
_geom_angle_site_symmetry_1
_geom_angle_site_symmetry_3
_geom_angle_publ_flag
C3 N1 C2 127.6(2) . . ?
C3 N1 H1 118.2(19) . . ?
C2 N1 H1 114.2(18) . . ?
C3 N2 C4 123.34(19) . . ?
C3 N2 H2 116.4(18) . . ?
C4 N2 H2 119.2(18) . . ?
C10 N3 C9 126.99(19) . . ?
C10 N3 H3 116.7(17) . . ?
C9 N3 H3 114.7(17) . . ?
C11 N4 C10 127.0(2) . . ?
C11 N4 H4 117.8(19) . . ?
C10 N4 H4 113.0(19) . . ?
C2 O2 C1 114.99(19) . . ?
C11 O4 C12 115.76(19) . . ?
O2 C1 H1A 109.5 . . ?
O2 C1 H1B 109.5 . . ?
H1A C1 H1B 109.5 . . ?
O2 C1 H1C 109.5 . . ?
H1A C1 H1C 109.5 . . ?
H1B C1 H1C 109.5 . . ?
O1 C2 O2 125.2(2) . . ?
O1 C2 N1 125.6(2) . . ?
O2 C2 N1 109.16(19) . . ?
N2 C3 N1 116.6(2) . . ?
N2 C3 S1 124.03(17) . . ?
N1 C3 S1 119.37(17) . . ?
C5 C4 C9 120.3(2) . . ?
C5 C4 N2 121.6(2) . . ?
C9 C4 N2 118.2(2) . . ?
C6 C5 C4 119.7(2) . . ?
C6 C5 H5 120.1 . . ?
C4 C5 H5 120.1 . . ?
C7 C6 C5 120.1(2) . . ?
C7 C6 H6 119.9 . . ?
C5 C6 H6 119.9 . . ?
C6 C7 C8 120.5(2) . . ?
C6 C7 H7 119.7 . . ?
C8 C7 H7 119.7 . . ?
C7 C8 C9 119.7(2) . . ?
C7 C8 H8 120.1 . . ?
C9 C8 H8 120.1 . . ?
C8 C9 C4 119.7(2) . . ?
C8 C9 N3 122.6(2) . . ?
C4 C9 N3 117.70(19) . . ?
N3 C10 N4 115.30(19) . . ?
N3 C10 S2 125.68(17) . . ?
N4 C10 S2 119.01(17) . . ?
O3 C11 O4 125.2(2) . . ?
O3 C11 N4 125.6(2) . . ?
O4 C11 N4 109.3(2) . . ?
O4 C12 H12A 109.5 . . ?
O4 C12 H12B 109.5 . . ?
H12A C12 H12B 109.5 . . ?
O4 C12 H12C 109.5 . . ?
H12A C12 H12C 109.5 . . ?
H12B C12 H12C 109.5 . . ?

loop_
_geom_bond_atom_site_label_1
_geom_bond_atom_site_label_2
_geom_bond_distance
_geom_bond_site_symmetry_2
_geom_bond_publ_flag
S2 C10 1.668(2) . ?
S1 C3 1.670(2) . ?
N1 C3 1.378(3) . ?
N1 C2 1.380(3) . ?
N1 H1 0.883(17) . ?
N2 C3 1.333(3) . ?
N2 C4 1.431(3) . ?
N2 H2 0.892(17) . ?
N3 C10 1.338(3) . ?
N3 C9 1.421(3) . ?
N3 H3 0.896(17) . ?
N4 C11 1.376(3) . ?
N4 C10 1.380(3) . ?
N4 H4 0.882(17) . ?
O1 C2 1.207(3) . ?
O2 C2 1.336(3) . ?
O2 C1 1.446(3) . ?
O3 C11 1.209(3) . ?
O4 C11 1.328(3) . ?
O4 C12 1.444(3) . ?
C1 H1A 0.9800 . ?
C1 H1B 0.9800 . ?
C1 H1C 0.9800 . ?
C4 C5 1.390(3) . ?
C4 C9 1.392(3) . ?
C5 C6 1.384(3) . ?
C5 H5 0.9500 . ?
C6 C7 1.381(4) . ?
C6 H6 0.9500 . ?
C7 C8 1.388(3) . ?
C7 H7 0.9500 . ?
C8 C9 1.390(3) . ?
C8 H8 0.9500 . ?
C12 H12A 0.9800 . ?
C12 H12B 0.9800 . ?
C12 H12C 0.9800 . ?

loop_
_geom_hbond_atom_site_label_D
_geom_hbond_atom_site_label_H
_geom_hbond_atom_site_label_A
_geom_hbond_distance_DH
_geom_hbond_distance_HA
_geom_hbond_distance_DA
_geom_hbond_angle_DHA
_geom_hbond_site_symmetry_A
N1 H1 S2 0.883(17) 2.492(18) 3.372(2) 175(2) 4_475
N2 H2 O1 0.892(17) 1.97(2) 2.688(3) 137(2) .
N2 H2 O3 0.892(17) 2.44(2) 3.084(3) 130(2) 4_576
N3 H3 O3 0.896(17) 1.95(2) 2.677(2) 137(2) .
N3 H3 O1 0.896(17) 2.52(2) 3.088(3) 122(2) 4_575
N4 H4 S1 0.882(17) 2.419(19) 3.251(2) 157(2) 4_676

loop_
_geom_torsion_atom_site_label_1
_geom_torsion_atom_site_label_2
_geom_torsion_atom_site_label_3
_geom_torsion_atom_site_label_4
_geom_torsion
_geom_torsion_site_symmetry_1
_geom_torsion_site_symmetry_2
_geom_torsion_site_symmetry_3
_geom_torsion_site_symmetry_4
_geom_torsion_publ_flag
C1 O2 C2 O1 -5.9(4) . . . . ?
C1 O2 C2 N1 175.5(2) . . . . ?
C3 N1 C2 O1 -1.9(4) . . . . ?
C3 N1 C2 O2 176.7(2) . . . . ?
C4 N2 C3 N1 -172.4(2) . . . . ?
C4 N2 C3 S1 7.5(3) . . . . ?
C2 N1 C3 N2 4.3(4) . . . . ?
C2 N1 C3 S1 -175.52(19) . . . . ?
C3 N2 C4 C5 -69.1(3) . . . . ?
C3 N2 C4 C9 112.3(2) . . . . ?
C9 C4 C5 C6 -1.5(3) . . . . ?
N2 C4 C5 C6 180.0(2) . . . . ?
C4 C5 C6 C7 0.8(4) . . . . ?
C5 C6 C7 C8 0.4(4) . . . . ?
C6 C7 C8 C9 -1.0(3) . . . . ?
C7 C8 C9 C4 0.4(3) . . . . ?
C7 C8 C9 N3 -177.0(2) . . . . ?
C5 C4 C9 C8 0.8(3) . . . . ?
N2 C4 C9 C8 179.45(19) . . . . ?
C5 C4 C9 N3 178.4(2) . . . . ?
N2 C4 C9 N3 -3.0(3) . . . . ?
C10 N3 C9 C8 -56.2(3) . . . . ?
C10 N3 C9 C4 126.3(2) . . . . ?
C9 N3 C10 N4 -162.3(2) . . . . ?
C9 N3 C10 S2 16.3(3) . . . . ?
C11 N4 C10 N3 7.9(3) . . . . ?
C11 N4 C10 S2 -170.85(19) . . . . ?
C12 O4 C11 O3 -1.4(4) . . . . ?
C12 O4 C11 N4 178.8(2) . . . . ?
C10 N4 C11 O3 -21.2(4) . . . . ?
C10 N4 C11 O4 158.6(2) . . . . ?

loop_
_cod_related_entry_id
_cod_related_entry_database
_cod_related_entry_code
1 ChemSpider 2297683
